data_8104739
loop_
_publ_author_name
'Yoo, Miri'
'Koh, Dongsoo'

_publ_section_title
;
 Crystal structure of
 (E)-3-(dimethylamino)-1-(thiophen-3-yl)prop-2-en-1-one, C9H11NOS
;
_journal_issue 4
_journal_name_full 'Zeitschrift f\"ur Kristallographie - New Crystal Structures'
_journal_page_first 871
_journal_page_last 872
_journal_paper_doi 10.1515/ncrs-2021-0137
_journal_volume 236
_journal_year 2021
_chemical_formula_moiety 'C9 H11 N O S'
_chemical_formula_sum 'C9 H11 N O S'
_chemical_formula_weight 181.25
_space_group_crystal_system monoclinic
_space_group_IT_number 14
_space_group_name_Hall '-P 2yn'
_space_group_name_H-M_alt 'P 1 21/n 1'
_atom_sites_solution_hydrogens geom
_cell_angle_alpha 90
_cell_angle_beta 107.783(2)
_cell_angle_gamma 90
_cell_formula_units_Z 4
_cell_length_a 6.0194(4)
_cell_length_b 20.9249(13)
_cell_length_c 7.7103(5)
_cell_measurement_reflns_used 9925
_cell_measurement_temperature 223(2)
_cell_measurement_theta_max 28.60
_cell_measurement_theta_min 2.94
_cell_volume 924.75(10)
_computing_cell_refinement 'Bruker SAINT [1]'
_computing_data_collection 'Bruker APEX2 [1]'
_computing_data_reduction 'Bruker SAINT [1]'
_computing_molecular_graphics 'OLEX2 [4]'
_computing_publication_material 'PublCIF [5]'
_computing_structure_refinement 'SHELXL-2014/7 [3]'
_computing_structure_solution 'Bruker SHELXTL [2]'
_diffrn_ambient_temperature 223(2)
_diffrn_measured_fraction_theta_full 0.995
_diffrn_measured_fraction_theta_max 0.986
_diffrn_measurement_device_type 'PHOTON II M14'
_diffrn_measurement_method '\f and \w scans'
_diffrn_radiation_type MoK\a
_diffrn_radiation_wavelength 0.71073
_diffrn_reflns_av_R_equivalents 0.0410
_diffrn_reflns_av_unetI/netI 0.0167
_diffrn_reflns_Laue_measured_fraction_full 0.995
_diffrn_reflns_Laue_measured_fraction_max 0.986
_diffrn_reflns_limit_h_max 8
_diffrn_reflns_limit_h_min -8
_diffrn_reflns_limit_k_max 28
_diffrn_reflns_limit_k_min -27
_diffrn_reflns_limit_l_max 10
_diffrn_reflns_limit_l_min -10
_diffrn_reflns_number 29440
_diffrn_reflns_point_group_measured_fraction_full 0.995
_diffrn_reflns_point_group_measured_fraction_max 0.986
_diffrn_reflns_theta_full 25.242
_diffrn_reflns_theta_max 28.609
_diffrn_reflns_theta_min 1.946
_exptl_absorpt_coefficient_mu 0.300
_exptl_absorpt_correction_T_max 0.7457
_exptl_absorpt_correction_T_min 0.6740
_exptl_absorpt_correction_type multi-scan
_exptl_absorpt_process_details 'Bruker SADABS'
_exptl_crystal_colour yellow
_exptl_crystal_density_diffrn 1.302
_exptl_crystal_description block
_exptl_crystal_F_000 384
_exptl_crystal_size_max 0.308
_exptl_crystal_size_mid 0.166
_exptl_crystal_size_min 0.043
_refine_diff_density_max 0.297
_refine_diff_density_min -0.247
_refine_diff_density_rms 0.042
_refine_ls_extinction_coef .
_refine_ls_extinction_method none
_refine_ls_goodness_of_fit_ref 1.062
_refine_ls_hydrogen_treatment constr
_refine_ls_matrix_type full
_refine_ls_number_parameters 111
_refine_ls_number_reflns 2329
_refine_ls_number_restraints 0
_refine_ls_restrained_S_all 1.062
_refine_ls_R_factor_all 0.0443
_refine_ls_R_factor_gt 0.0373
_refine_ls_shift/su_max 0.000
_refine_ls_shift/su_mean 0.000
_refine_ls_structure_factor_coef Fsqd
_refine_ls_weighting_details 'w=1/[\s^2^(Fo^2^)+(0.0476P)^2^+0.3613P] where P=(Fo^2^+2Fc^2^)/3'
_refine_ls_weighting_scheme calc
_refine_ls_wR_factor_gt 0.0992
_refine_ls_wR_factor_ref 0.1061
_reflns_Friedel_coverage 0.000
_reflns_Friedel_fraction_full .
_reflns_Friedel_fraction_max .
_reflns_number_gt 2031
_reflns_number_total 2329
_reflns_threshold_expression 'I > 2\s(I)'
_cod_data_source_file suppl_j_ncrs-2021-0137_suppl.cif
_cod_data_source_block H2232
_cod_depositor_comments
;
The following automatic conversions were performed:

data item '_exptl_absorpt_correction_type' value 'Multi-scan' was
changed to 'multi-scan' in accordance with the built-in table derived
from the CIF Core dictionary named 'cif_core.dic' version 2.4.5 last
updated on 2014-11-21.

Automatic conversion script
Id: cif_fix_values 8738 2021-04-28 16:35:53Z antanas 
;
_cod_original_sg_symbol_H-M 'P 21/n'
_cod_database_code 8104739
_shelx_space_group_comment
; 
The symmetry employed for this shelxl refinement is uniquely defined 
by the following loop, which should always be used as a source of 
symmetry information in preference to the above space-group names. 
They are only intended as comments. 
;
_shelx_estimated_absorpt_t_min 0.913
_shelx_estimated_absorpt_t_max 0.987

loop_
_space_group_symop_operation_xyz
'x, y, z'
'-x+1/2, y+1/2, -z+1/2'
'-x, -y, -z'
'x-1/2, -y-1/2, z-1/2'

loop_
_atom_site_label
_atom_site_type_symbol
_atom_site_fract_x
_atom_site_fract_y
_atom_site_fract_z
_atom_site_U_iso_or_equiv
_atom_site_adp_type
_atom_site_occupancy
_atom_site_site_symmetry_order
_atom_site_calc_flag
_atom_site_refinement_flags_posn
_atom_site_refinement_flags_adp
_atom_site_refinement_flags_occupancy
_atom_site_disorder_assembly
_atom_site_disorder_group
S1 S 0.83574(7) 0.24100(2) 1.03605(6) 0.04767(15) Uani 1 1 d . . . . .
C1 C 0.7464(3) 0.16940(7) 0.9327(2) 0.0370(3) Uani 1 1 d . . . . .
H1 H 0.8411 0.1422 0.8885 0.044 Uiso 1 1 calc R U . . .
C2 C 0.5199(2) 0.15642(6) 0.92212(18) 0.0309(3) Uani 1 1 d . . . . .
C3 C 0.4215(2) 0.20653(7) 1.0002(2) 0.0370(3) Uani 1 1 d . . . . .
H3 H 0.2669 0.2059 1.0042 0.044 Uiso 1 1 calc R U . . .
C4 C 0.5714(3) 0.25511(7) 1.0683(2) 0.0392(3) Uani 1 1 d . . . . .
H4 H 0.5351 0.2916 1.1255 0.047 Uiso 1 1 calc R U . . .
C5 C 0.3847(2) 0.09877(7) 0.83713(19) 0.0332(3) Uani 1 1 d . . . . .
C6 C 0.5110(2) 0.04526(7) 0.79932(19) 0.0335(3) Uani 1 1 d . . . . .
H6 H 0.6744 0.0466 0.8293 0.040 Uiso 1 1 calc R U . . .
C7 C 0.3911(2) -0.00762(7) 0.71938(19) 0.0346(3) Uani 1 1 d . . . . .
H7 H 0.2279 -0.0053 0.6905 0.042 Uiso 1 1 calc R U . . .
O1 O 0.16866(18) 0.10012(6) 0.80304(18) 0.0481(3) Uani 1 1 d . . . . .
N1 N 0.4754(2) -0.06210(6) 0.67699(18) 0.0395(3) Uani 1 1 d . . . . .
C8 C 0.7238(3) -0.07201(8) 0.7171(3) 0.0482(4) Uani 1 1 d . . . . .
H8A H 0.7873 -0.0400 0.6545 0.072 Uiso 1 1 calc R U . . .
H8B H 0.7520 -0.1142 0.6763 0.072 Uiso 1 1 calc R U . . .
H8C H 0.7986 -0.0685 0.8473 0.072 Uiso 1 1 calc R U . . .
C9 C 0.3200(3) -0.11355(8) 0.5873(2) 0.0472(4) Uani 1 1 d . . . . .
H9A H 0.3317 -0.1485 0.6723 0.071 Uiso 1 1 calc R U . . .
H9B H 0.3639 -0.1285 0.4833 0.071 Uiso 1 1 calc R U . . .
H9C H 0.1607 -0.0979 0.5466 0.071 Uiso 1 1 calc R U . . .

loop_
_atom_site_aniso_label
_atom_site_aniso_U_11
_atom_site_aniso_U_22
_atom_site_aniso_U_33
_atom_site_aniso_U_23
_atom_site_aniso_U_13
_atom_site_aniso_U_12
S1 0.0382(2) 0.0428(2) 0.0648(3) -0.01449(18) 0.01992(19) -0.00690(15)
C1 0.0332(7) 0.0366(7) 0.0434(8) -0.0057(6) 0.0149(6) 0.0006(5)
C2 0.0296(6) 0.0321(6) 0.0311(6) 0.0016(5) 0.0094(5) 0.0036(5)
C3 0.0308(7) 0.0401(7) 0.0407(7) -0.0013(6) 0.0118(6) 0.0072(5)
C4 0.0381(7) 0.0371(7) 0.0421(8) -0.0038(6) 0.0120(6) 0.0083(6)
C5 0.0305(6) 0.0353(7) 0.0342(6) 0.0017(5) 0.0107(5) 0.0014(5)
C6 0.0312(6) 0.0333(7) 0.0364(7) 0.0026(5) 0.0112(5) 0.0027(5)
C7 0.0340(7) 0.0347(7) 0.0369(7) 0.0033(5) 0.0132(5) 0.0014(5)
O1 0.0297(5) 0.0458(6) 0.0685(8) -0.0106(5) 0.0146(5) 0.0002(4)
N1 0.0391(6) 0.0336(6) 0.0463(7) -0.0036(5) 0.0137(5) 0.0004(5)
C8 0.0430(8) 0.0456(9) 0.0572(10) -0.0006(7) 0.0173(7) 0.0079(7)
C9 0.0556(10) 0.0352(8) 0.0490(9) -0.0043(6) 0.0131(7) -0.0040(7)

loop_
_atom_type_symbol
_atom_type_description
_atom_type_scat_dispersion_real
_atom_type_scat_dispersion_imag
_atom_type_scat_source
C C 0.0033 0.0016 'International Tables Vol C Tables 4.2.6.8 and 6.1.1.4'
H H 0.0000 0.0000 'International Tables Vol C Tables 4.2.6.8 and 6.1.1.4'
N N 0.0061 0.0033 'International Tables Vol C Tables 4.2.6.8 and 6.1.1.4'
O O 0.0106 0.0060 'International Tables Vol C Tables 4.2.6.8 and 6.1.1.4'
S S 0.1246 0.1234 'International Tables Vol C Tables 4.2.6.8 and 6.1.1.4'

loop_
_geom_angle_atom_site_label_1
_geom_angle_atom_site_label_2
_geom_angle_atom_site_label_3
_geom_angle
_geom_angle_site_symmetry_1
_geom_angle_site_symmetry_3
C1 S1 C4 92.57(7) . .
C2 C1 S1 111.64(11) . .
C2 C1 H1 124.2 . .
S1 C1 H1 124.2 . .
C1 C2 C3 111.34(13) . .
C1 C2 C5 125.96(12) . .
C3 C2 C5 122.68(12) . .
C4 C3 C2 113.72(13) . .
C4 C3 H3 123.1 . .
C2 C3 H3 123.1 . .
C3 C4 S1 110.72(11) . .
C3 C4 H4 124.6 . .
S1 C4 H4 124.6 . .
O1 C5 C6 124.00(13) . .
O1 C5 C2 117.96(12) . .
C6 C5 C2 118.04(12) . .
C7 C6 C5 119.14(13) . .
C7 C6 H6 120.4 . .
C5 C6 H6 120.4 . .
N1 C7 C6 128.28(14) . .
N1 C7 H7 115.9 . .
C6 C7 H7 115.9 . .
C7 N1 C8 121.20(13) . .
C7 N1 C9 120.89(13) . .
C8 N1 C9 117.91(13) . .
N1 C8 H8A 109.5 . .
N1 C8 H8B 109.5 . .
H8A C8 H8B 109.5 . .
N1 C8 H8C 109.5 . .
H8A C8 H8C 109.5 . .
H8B C8 H8C 109.5 . .
N1 C9 H9A 109.5 . .
N1 C9 H9B 109.5 . .
H9A C9 H9B 109.5 . .
N1 C9 H9C 109.5 . .
H9A C9 H9C 109.5 . .
H9B C9 H9C 109.5 . .

loop_
_geom_bond_atom_site_label_1
_geom_bond_atom_site_label_2
_geom_bond_distance
_geom_bond_site_symmetry_2
S1 C1 1.7050(15) .
S1 C4 1.7093(16) .
C1 C2 1.3681(19) .
C1 H1 0.9400 .
C2 C3 1.4250(19) .
C2 C5 1.4903(19) .
C3 C4 1.354(2) .
C3 H3 0.9400 .
C4 H4 0.9400 .
C5 O1 1.2459(17) .
C5 C6 1.4324(19) .
C6 C7 1.361(2) .
C6 H6 0.9400 .
C7 N1 1.3285(18) .
C7 H7 0.9400 .
N1 C8 1.446(2) .
N1 C9 1.455(2) .
C8 H8A 0.9700 .
C8 H8B 0.9700 .
C8 H8C 0.9700 .
C9 H9A 0.9700 .
C9 H9B 0.9700 .
C9 H9C 0.9700 .

loop_
_geom_torsion_atom_site_label_1
_geom_torsion_atom_site_label_2
_geom_torsion_atom_site_label_3
_geom_torsion_atom_site_label_4
_geom_torsion
_geom_torsion_site_symmetry_1
_geom_torsion_site_symmetry_2
_geom_torsion_site_symmetry_3
_geom_torsion_site_symmetry_4
C4 S1 C1 C2 0.22(12) . . . .
S1 C1 C2 C3 0.10(16) . . . .
S1 C1 C2 C5 178.71(11) . . . .
C1 C2 C3 C4 -0.50(19) . . . .
C5 C2 C3 C4 -179.15(13) . . . .
C2 C3 C4 S1 0.66(17) . . . .
C1 S1 C4 C3 -0.50(13) . . . .
C1 C2 C5 O1 -164.78(15) . . . .
C3 C2 C5 O1 13.7(2) . . . .
C1 C2 C5 C6 15.1(2) . . . .
C3 C2 C5 C6 -166.44(13) . . . .
O1 C5 C6 C7 0.8(2) . . . .
C2 C5 C6 C7 -179.09(12) . . . .
C5 C6 C7 N1 -178.51(14) . . . .
C6 C7 N1 C8 1.0(2) . . . .
C6 C7 N1 C9 -178.55(15) . . . .
